data_7015212
loop_
_publ_author_name
'Ramakrishnan, Sethu'
'Suresh, Eringadothi'
'Riyasdeen, Anvarbatcha'
'Akbarsha, Mohamad Abdulkadhar'
'Palaniandavar, Mallayan'

_publ_section_title
;
 Interaction of rac-[M(diimine)3]2+ (M=Co, Ni) complexes with CT DNA:
 role of 5,6-dmp ligand on DNA binding and cleavage and cytotoxicity.
;
_journal_issue 13
_journal_name_full 'Dalton transactions (Cambridge, England : 2003)'
_journal_page_first 3245
_journal_page_last 3256
_journal_paper_doi 10.1039/c0dt01360a
_journal_volume 40
_journal_year 2011
_chemical_formula_sum 'C42 H38 Cl2 N6 Ni O9'
_chemical_formula_weight 900.39
_chemical_name_common 'Ni complexes'
_chemical_name_systematic 'Ni complexes'
_space_group_IT_number 14
_symmetry_cell_setting monoclinic
_symmetry_space_group_name_Hall '-P 2ybc'
_symmetry_space_group_name_H-M 'P 1 21/c 1'
_atom_sites_solution_hydrogens geom
_atom_sites_solution_primary direct
_atom_sites_solution_secondary difmap
_audit_creation_method SHELXL-97
_cell_angle_alpha 90.00
_cell_angle_beta 100.214(2)
_cell_angle_gamma 90.00
_cell_formula_units_Z 4
_cell_length_a 12.3533(11)
_cell_length_b 17.9463(17)
_cell_length_c 17.7582(16)
_cell_measurement_reflns_used 6811
_cell_measurement_temperature 100(2)
_cell_measurement_theta_max 25.0
_cell_measurement_theta_min 1.6
_cell_volume 3874.5(6)
_computing_cell_refinement 'Bruker Smart'
_computing_data_collection 'Bruker Smart'
_computing_data_reduction 'Bruker Saint'
_computing_molecular_graphics ORTEP
_computing_structure_refinement 'SHELXL-97 (Sheldrick, 1997)'
_computing_structure_solution 'SHELXS-97 (Sheldrick, 1990)'
_diffrn_ambient_temperature 100(2)
_diffrn_measured_fraction_theta_full 0.965
_diffrn_measured_fraction_theta_max 0.965
_diffrn_measurement_device_type 'Bruker Smart Apex CCD Diffractometer'
_diffrn_measurement_method 'omega-Phi Scan'
_diffrn_radiation_monochromator graphite
_diffrn_radiation_source 'fine-focus sealed tube'
_diffrn_radiation_type MoK\a
_diffrn_radiation_wavelength 0.71073
_diffrn_reflns_av_R_equivalents 0.1170
_diffrn_reflns_av_sigmaI/netI 0.1468
_diffrn_reflns_limit_h_max 14
_diffrn_reflns_limit_h_min -14
_diffrn_reflns_limit_k_max 14
_diffrn_reflns_limit_k_min -21
_diffrn_reflns_limit_l_max 21
_diffrn_reflns_limit_l_min -20
_diffrn_reflns_number 19265
_diffrn_reflns_theta_full 25.00
_diffrn_reflns_theta_max 25.00
_diffrn_reflns_theta_min 1.63
_exptl_absorpt_coefficient_mu 0.706
_exptl_absorpt_correction_T_max 0.9723
_exptl_absorpt_correction_T_min 0.8055
_exptl_absorpt_correction_type multi-scan
_exptl_crystal_colour colourless
_exptl_crystal_density_diffrn 1.544
_exptl_crystal_density_method 'not measured'
_exptl_crystal_description plate
_exptl_crystal_F_000 1864
_exptl_crystal_size_max 0.32
_exptl_crystal_size_mid 0.09
_exptl_crystal_size_min 0.04
_refine_diff_density_max 0.516
_refine_diff_density_min -0.609
_refine_diff_density_rms 0.108
_refine_ls_extinction_method none
_refine_ls_goodness_of_fit_ref 1.080
_refine_ls_hydrogen_treatment mixed
_refine_ls_matrix_type full
_refine_ls_number_parameters 553
_refine_ls_number_reflns 6811
_refine_ls_number_restraints 3
_refine_ls_restrained_S_all 1.080
_refine_ls_R_factor_all 0.1323
_refine_ls_R_factor_gt 0.0842
_refine_ls_shift/su_max 0.000
_refine_ls_shift/su_mean 0.000
_refine_ls_structure_factor_coef Fsqd
_refine_ls_weighting_details 'w=1/[\s^2^(Fo^2^)+(0.0523P)^2^+2.0910P] where P=(Fo^2^+2Fc^2^)/3'
_refine_ls_weighting_scheme calc
_refine_ls_wR_factor_gt 0.1523
_refine_ls_wR_factor_ref 0.1690
_reflns_number_gt 4493
_reflns_number_total 6811
_reflns_threshold_expression >2sigma(I)
_cod_data_source_file c0dt01360a.txt
_cod_data_source_block ni
_cod_depositor_comments
;
The following automatic conversions were performed:
'_symmetry_cell_setting' value 'Monoclinic' changed to 'monoclinic'
according to '/home/saulius/struct/CIF-dictionaries/cif_core.dic'
dictionary named 'cif_core.dic' version 2.4.1 from
2010-06-29.

'_exptl_absorpt_correction_type' value 'MULTI-SCAN' changed
to 'multi-scan' according to
'/home/saulius/struct/CIF-dictionaries/cif_core.dic' dictionary named
'cif_core.dic' version 2.4.1 from 2010-06-29.

Automatic conversion script
Id: cif_fix_enum 1555 2011-01-17 13:19:09Z saulius 

The following automatic conversions were performed:

'_refine_ls_weighting_scheme' value 'calc
w=1/[\s^2^(Fo^2^)+(0.0523P)^2^+2.0910P] where P=(Fo^2^+2Fc^2^)/3' was
changed to 'calc'. New tag '_refine_ls_weighting_details' was
created. The value of the new tag was set to
'w=1/[\s^2^(Fo^2^)+(0.0523P)^2^+2.0910P] where P=(Fo^2^+2Fc^2^)/3'.

Automatic conversion script
Id: cif_fix_values 3143 2015-03-26 13:38:13Z robertas 
;
_cod_original_sg_symbol_H-M P21/c
_cod_database_code 7015212

loop_
_symmetry_equiv_pos_as_xyz
'x, y, z'
'-x, y+1/2, -z+1/2'
'-x, -y, -z'
'x, -y-1/2, z-1/2'

loop_
_atom_site_label
_atom_site_type_symbol
_atom_site_fract_x
_atom_site_fract_y
_atom_site_fract_z
_atom_site_U_iso_or_equiv
_atom_site_adp_type
_atom_site_occupancy
_atom_site_calc_flag
_atom_site_refinement_flags
_atom_site_disorder_assembly
_atom_site_disorder_group
Ni1 Ni 0.26342(6) 0.97140(4) 0.21021(4) 0.0109(2) Uani 1 d . . .
Cl1 Cl 0.18939(13) 0.78371(9) 0.90025(9) 0.0218(4) Uani 1 d . . .
Cl2 Cl -0.25367(13) 0.74778(9) 1.03384(9) 0.0210(4) Uani 1 d . . .
N1 N 0.3589(4) 0.9309(3) 0.1340(3) 0.0098(11) Uani 1 d . . .
N2 N 0.1807(4) 1.0169(3) 0.1086(3) 0.0113(11) Uani 1 d . . .
N3 N 0.1609(4) 0.8792(3) 0.1992(3) 0.0102(11) Uani 1 d . . .
N4 N 0.1539(4) 1.0016(3) 0.2811(3) 0.0089(11) Uani 1 d . . .
N5 N 0.3741(4) 0.9346(3) 0.3052(3) 0.0118(12) Uani 1 d . . .
N6 N 0.3620(4) 1.0656(3) 0.2350(3) 0.0122(12) Uani 1 d . . .
O1 O 0.2914(4) 0.7942(3) 0.8747(3) 0.0555(18) Uani 1 d . . .
O2 O 0.1641(4) 0.7048(2) 0.8952(3) 0.0270(12) Uani 1 d . . .
O3 O 0.1986(4) 0.8086(3) 0.9782(2) 0.0295(12) Uani 1 d . . .
O4 O 0.1028(4) 0.8250(3) 0.8538(3) 0.0467(15) Uani 1 d . . .
O5 O -0.2417(4) 0.8042(3) 1.0917(3) 0.0313(12) Uani 1 d . . .
O6 O -0.3293(4) 0.7716(3) 0.9682(3) 0.0393(14) Uani 1 d . . .
O7 O -0.2925(4) 0.6809(3) 1.0639(3) 0.0401(14) Uani 1 d . . .
O8 O -0.1488(4) 0.7342(3) 1.0123(3) 0.0409(14) Uani 1 d . . .
C1 C 0.4473(5) 0.8879(3) 0.1485(4) 0.0152(15) Uani 1 d . . .
H1 H 0.4714 0.8719 0.1985 0.018 Uiso 1 calc R . .
C2 C 0.5057(5) 0.8656(4) 0.0919(4) 0.0210(16) Uani 1 d . . .
H2 H 0.5662 0.8342 0.1037 0.025 Uiso 1 calc R . .
C3 C 0.4723(5) 0.8908(3) 0.0187(4) 0.0194(16) Uani 1 d . . .
H3 H 0.5110 0.8771 -0.0195 0.023 Uiso 1 calc R . .
C4 C 0.3803(4) 0.9370(3) 0.0012(3) 0.0111(14) Uani 1 d . . .
C5 C 0.3260(4) 0.9551(3) 0.0614(3) 0.0130(14) Uani 1 d . . .
C6 C 0.3402(5) 0.9649(4) -0.0744(4) 0.0182(15) Uani 1 d . . .
C7 C 0.2454(5) 1.0062(3) -0.0885(3) 0.0162(15) Uani 1 d . . .
C8 C 0.1886(5) 1.0266(3) -0.0260(3) 0.0128(14) Uani 1 d . . .
C9 C 0.2276(5) 1.0010(3) 0.0475(3) 0.0117(14) Uani 1 d . . .
C10 C 0.0969(5) 1.0742(4) -0.0350(4) 0.0180(15) Uani 1 d . . .
H10 H 0.0686 1.0940 -0.0828 0.022 Uiso 1 calc R . .
C11 C 0.0490(5) 1.0916(4) 0.0272(3) 0.0169(15) Uani 1 d . . .
H11 H -0.0116 1.1232 0.0220 0.020 Uiso 1 calc R . .
C12 C 0.0933(5) 1.0608(3) 0.0980(3) 0.0124(14) Uani 1 d . . .
H12 H 0.0599 1.0716 0.1397 0.015 Uiso 1 calc R . .
C13 C 0.4033(5) 0.9473(4) -0.1382(4) 0.0250(17) Uani 1 d . . .
H13A H 0.3802 0.8998 -0.1603 0.037 Uiso 1 calc R . .
H13B H 0.4807 0.9458 -0.1179 0.037 Uiso 1 calc R . .
H13C H 0.3890 0.9852 -0.1769 0.037 Uiso 1 calc R . .
C14 C 0.1954(5) 1.0300(4) -0.1678(3) 0.0247(16) Uani 1 d . . .
H14A H 0.2333 1.0731 -0.1817 0.037 Uiso 1 calc R . .
H14B H 0.1192 1.0417 -0.1697 0.037 Uiso 1 calc R . .
H14C H 0.2017 0.9902 -0.2030 0.037 Uiso 1 calc R . .
C15 C 0.1632(5) 0.8204(3) 0.1542(3) 0.0158(15) Uani 1 d . . .
H15 H 0.2171 0.8184 0.1237 0.019 Uiso 1 calc R . .
C16 C 0.0887(5) 0.7616(3) 0.1503(3) 0.0170(15) Uani 1 d . . .
H16 H 0.0920 0.7216 0.1174 0.020 Uiso 1 calc R . .
C17 C 0.0109(5) 0.7641(3) 0.1959(3) 0.0171(15) Uani 1 d . . .
H17 H -0.0386 0.7249 0.1951 0.020 Uiso 1 calc R . .
C18 C 0.0046(5) 0.8260(3) 0.2447(3) 0.0120(14) Uani 1 d . . .
C19 C 0.0818(5) 0.8817(3) 0.2418(3) 0.0132(14) Uani 1 d . . .
C20 C -0.0784(5) 0.8321(4) 0.2932(3) 0.0163(15) Uani 1 d . . .
C21 C -0.0816(5) 0.8966(4) 0.3347(3) 0.0173(15) Uani 1 d . . .
C22 C -0.0016(5) 0.9541(3) 0.3338(3) 0.0123(14) Uani 1 d . . .
C23 C 0.0791(5) 0.9476(3) 0.2872(3) 0.0123(14) Uani 1 d . . .
C24 C 0.0008(5) 1.0204(4) 0.3770(3) 0.0185(15) Uani 1 d . . .
H24 H -0.0503 1.0276 0.4090 0.022 Uiso 1 calc R . .
C25 C 0.0776(5) 1.0736(4) 0.3719(3) 0.0179(15) Uani 1 d . . .
H25 H 0.0795 1.1171 0.4006 0.021 Uiso 1 calc R . .
C26 C 0.1529(5) 1.0625(3) 0.3237(3) 0.0138(14) Uani 1 d . . .
H26 H 0.2051 1.0993 0.3211 0.017 Uiso 1 calc R . .
C27 C -0.1538(5) 0.7676(4) 0.2953(4) 0.0274(18) Uani 1 d . . .
H27A H -0.1939 0.7742 0.3364 0.041 Uiso 1 calc R . .
H27B H -0.1116 0.7225 0.3032 0.041 Uiso 1 calc R . .
H27C H -0.2044 0.7646 0.2477 0.041 Uiso 1 calc R . .
C28 C -0.1709(5) 0.9096(4) 0.3810(4) 0.0259(17) Uani 1 d . . .
H28A H -0.2096 0.9547 0.3642 0.039 Uiso 1 calc R . .
H28B H -0.1387 0.9140 0.4341 0.039 Uiso 1 calc R . .
H28C H -0.2213 0.8684 0.3742 0.039 Uiso 1 calc R . .
C29 C 0.3795(5) 0.8672(4) 0.3376(3) 0.0157(15) Uani 1 d . . .
H29 H 0.3279 0.8313 0.3181 0.019 Uiso 1 calc R . .
C30 C 0.4610(5) 0.8495(4) 0.4002(3) 0.0182(15) Uani 1 d . . .
H30 H 0.4640 0.8019 0.4212 0.022 Uiso 1 calc R . .
C31 C 0.5363(5) 0.9022(4) 0.4307(4) 0.0202(16) Uani 1 d . . .
H31 H 0.5903 0.8903 0.4725 0.024 Uiso 1 calc R . .
C32 C 0.5326(5) 0.9742(4) 0.3991(3) 0.0128(14) Uani 1 d . . .
C33 C 0.4492(5) 0.9868(3) 0.3353(3) 0.0122(14) Uani 1 d . . .
C34 C 0.6073(5) 1.0334(4) 0.4284(3) 0.0153(14) Uani 1 d . . .
C35 C 0.5967(5) 1.1020(4) 0.3942(4) 0.0187(15) Uani 1 d . . .
C36 C 0.5169(5) 1.1143(4) 0.3265(3) 0.0153(15) Uani 1 d . . .
C37 C 0.5065(5) 1.1817(3) 0.2847(4) 0.0177(15) Uani 1 d . . .
H37 H 0.5530 1.2214 0.3014 0.021 Uiso 1 calc R . .
C38 C 0.4291(5) 1.1893(4) 0.2200(4) 0.0187(15) Uani 1 d . . .
H38 H 0.4245 1.2331 0.1917 0.022 Uiso 1 calc R . .
C39 C 0.3566(5) 1.1302(3) 0.1968(3) 0.0134(14) Uani 1 d . . .
H39 H 0.3029 1.1361 0.1533 0.016 Uiso 1 calc R . .
C40 C 0.6941(5) 1.0191(4) 0.4987(3) 0.0204(16) Uani 1 d . . .
H40A H 0.7636 1.0382 0.4903 0.031 Uiso 1 calc R . .
H40B H 0.7003 0.9664 0.5082 0.031 Uiso 1 calc R . .
H40C H 0.6735 1.0435 0.5421 0.031 Uiso 1 calc R . .
C41 C 0.6687(5) 1.1670(4) 0.4253(4) 0.0272(17) Uani 1 d . . .
H41A H 0.7061 1.1556 0.4761 0.041 Uiso 1 calc R . .
H41B H 0.6240 1.2106 0.4266 0.041 Uiso 1 calc R . .
H41C H 0.7219 1.1761 0.3929 0.041 Uiso 1 calc R . .
C42 C 0.4425(4) 1.0581(3) 0.2973(3) 0.0099(14) Uani 1 d . . .
O9 O 0.0473(4) 0.6450(3) 1.0022(3) 0.0384(14) Uani 1 d D . .
H9C H 0.086(4) 0.665(3) 0.963(3) 0.050 Uiso 1 d D . .
H9D H -0.014(4) 0.679(3) 1.003(4) 0.050 Uiso 1 d D . .

loop_
_atom_site_aniso_label
_atom_site_aniso_U_11
_atom_site_aniso_U_22
_atom_site_aniso_U_33
_atom_site_aniso_U_23
_atom_site_aniso_U_13
_atom_site_aniso_U_12
Ni1 0.0097(4) 0.0119(4) 0.0109(4) 0.0000(4) 0.0013(3) -0.0002(4)
Cl1 0.0230(9) 0.0196(9) 0.0229(10) -0.0006(8) 0.0044(8) 0.0043(8)
Cl2 0.0203(9) 0.0169(9) 0.0234(10) -0.0005(8) -0.0025(7) -0.0007(7)
N1 0.009(2) 0.010(3) 0.010(3) -0.005(2) 0.000(2) -0.004(2)
N2 0.013(3) 0.010(3) 0.009(3) 0.004(2) -0.002(2) 0.000(2)
N3 0.008(3) 0.010(3) 0.011(3) 0.001(2) -0.002(2) 0.005(2)
N4 0.005(2) 0.011(3) 0.009(3) 0.000(2) -0.002(2) 0.001(2)
N5 0.008(3) 0.016(3) 0.013(3) 0.004(2) 0.009(2) 0.003(2)
N6 0.010(3) 0.014(3) 0.012(3) -0.002(2) 0.000(2) 0.001(2)
O1 0.053(4) 0.023(3) 0.109(5) -0.009(3) 0.062(4) -0.005(3)
O2 0.029(3) 0.019(3) 0.032(3) -0.007(2) 0.003(2) -0.006(2)
O3 0.039(3) 0.027(3) 0.019(3) -0.010(2) -0.004(2) -0.001(2)
O4 0.060(4) 0.049(4) 0.023(3) -0.007(3) -0.015(3) 0.030(3)
O5 0.032(3) 0.027(3) 0.035(3) -0.014(2) 0.007(2) -0.005(2)
O6 0.037(3) 0.039(3) 0.033(3) 0.022(3) -0.018(2) 0.003(3)
O7 0.053(3) 0.028(3) 0.033(3) 0.009(3) -0.009(3) -0.020(3)
O8 0.029(3) 0.045(4) 0.051(4) -0.009(3) 0.014(3) 0.014(3)
C1 0.012(3) 0.016(4) 0.017(4) 0.001(3) -0.001(3) 0.003(3)
C2 0.011(3) 0.018(4) 0.034(5) 0.003(3) 0.004(3) 0.005(3)
C3 0.021(4) 0.017(4) 0.023(4) -0.008(3) 0.012(3) -0.001(3)
C4 0.008(3) 0.010(3) 0.015(4) -0.001(3) 0.001(3) 0.001(3)
C5 0.006(3) 0.013(4) 0.018(4) -0.006(3) -0.003(3) -0.002(3)
C6 0.023(4) 0.015(4) 0.017(4) -0.006(3) 0.004(3) -0.015(3)
C7 0.016(3) 0.018(4) 0.013(4) 0.001(3) -0.002(3) -0.012(3)
C8 0.012(3) 0.014(3) 0.012(3) 0.000(3) -0.001(3) -0.001(3)
C9 0.010(3) 0.009(3) 0.014(4) -0.003(3) -0.002(3) -0.003(3)
C10 0.019(3) 0.020(4) 0.013(4) 0.001(3) -0.002(3) -0.006(3)
C11 0.010(3) 0.019(4) 0.021(4) -0.002(3) 0.003(3) 0.011(3)
C12 0.015(3) 0.011(3) 0.012(3) -0.008(3) 0.004(3) -0.001(3)
C13 0.026(4) 0.031(4) 0.020(4) -0.005(3) 0.011(3) -0.008(3)
C14 0.024(4) 0.035(4) 0.017(4) -0.001(3) 0.008(3) 0.000(4)
C15 0.014(3) 0.019(4) 0.013(4) -0.001(3) -0.004(3) -0.001(3)
C16 0.025(4) 0.015(4) 0.012(4) -0.011(3) 0.005(3) 0.000(3)
C17 0.018(3) 0.014(4) 0.018(4) -0.006(3) 0.001(3) -0.006(3)
C18 0.011(3) 0.011(3) 0.011(3) 0.000(3) -0.006(3) 0.000(3)
C19 0.017(3) 0.013(4) 0.007(3) -0.003(3) -0.004(3) 0.002(3)
C20 0.016(3) 0.017(4) 0.014(4) 0.007(3) -0.001(3) -0.002(3)
C21 0.018(3) 0.021(4) 0.012(4) 0.002(3) 0.002(3) 0.008(3)
C22 0.014(3) 0.008(3) 0.014(4) -0.002(3) 0.001(3) 0.001(3)
C23 0.009(3) 0.018(4) 0.009(3) 0.002(3) 0.000(3) 0.004(3)
C24 0.019(3) 0.021(4) 0.017(4) 0.002(3) 0.004(3) 0.006(3)
C25 0.026(4) 0.013(4) 0.015(4) 0.000(3) 0.003(3) 0.005(3)
C26 0.016(3) 0.013(4) 0.009(3) 0.000(3) -0.005(3) 0.000(3)
C27 0.029(4) 0.024(4) 0.031(4) -0.004(3) 0.009(4) -0.011(3)
C28 0.027(4) 0.022(4) 0.033(4) 0.000(3) 0.015(3) 0.003(3)
C29 0.019(3) 0.014(4) 0.014(4) 0.001(3) 0.004(3) 0.001(3)
C30 0.030(4) 0.010(4) 0.015(4) 0.002(3) 0.005(3) 0.007(3)
C31 0.013(3) 0.031(4) 0.015(4) 0.001(3) -0.001(3) 0.007(3)
C32 0.016(3) 0.017(4) 0.007(3) 0.003(3) 0.006(3) 0.009(3)
C33 0.018(3) 0.010(4) 0.010(3) 0.002(3) 0.005(3) 0.002(3)
C34 0.012(3) 0.021(4) 0.012(3) -0.002(3) 0.000(3) 0.002(3)
C35 0.022(4) 0.016(4) 0.019(4) -0.001(3) 0.008(3) -0.003(3)
C36 0.009(3) 0.021(4) 0.016(4) 0.002(3) 0.001(3) 0.002(3)
C37 0.010(3) 0.013(4) 0.030(4) -0.002(3) 0.003(3) -0.005(3)
C38 0.022(4) 0.011(4) 0.024(4) 0.005(3) 0.005(3) -0.004(3)
C39 0.011(3) 0.014(4) 0.015(4) 0.004(3) 0.003(3) 0.003(3)
C40 0.016(3) 0.031(4) 0.013(4) -0.002(3) -0.001(3) 0.003(3)
C41 0.032(4) 0.018(4) 0.029(4) 0.002(3) -0.003(3) -0.005(3)
C42 0.007(3) 0.013(3) 0.009(3) -0.003(3) 0.000(3) 0.005(3)
O9 0.042(3) 0.041(4) 0.033(3) 0.000(3) 0.009(3) -0.004(3)

loop_
_atom_type_symbol
_atom_type_description
_atom_type_scat_dispersion_real
_atom_type_scat_dispersion_imag
_atom_type_scat_source
C C 0.0033 0.0016 'International Tables Vol C Tables 4.2.6.8 and 6.1.1.4'
H H 0.0000 0.0000 'International Tables Vol C Tables 4.2.6.8 and 6.1.1.4'
N N 0.0061 0.0033 'International Tables Vol C Tables 4.2.6.8 and 6.1.1.4'
O O 0.0106 0.0060 'International Tables Vol C Tables 4.2.6.8 and 6.1.1.4'
Cl Cl 0.1484 0.1585 'International Tables Vol C Tables 4.2.6.8 and 6.1.1.4'
Ni Ni 0.3393 1.1124 'International Tables Vol C Tables 4.2.6.8 and 6.1.1.4'

loop_
_geom_angle_atom_site_label_1
_geom_angle_atom_site_label_2
_geom_angle_atom_site_label_3
_geom_angle
_geom_angle_site_symmetry_1
_geom_angle_site_symmetry_3
_geom_angle_publ_flag
N3 Ni1 N4 79.20(18) . . ?
N3 Ni1 N2 91.95(18) . . ?
N4 Ni1 N2 98.67(18) . . ?
N3 Ni1 N1 93.87(18) . . ?
N4 Ni1 N1 172.85(18) . . ?
N2 Ni1 N1 79.67(19) . . ?
N3 Ni1 N5 97.21(19) . . ?
N4 Ni1 N5 89.81(17) . . ?
N2 Ni1 N5 168.56(18) . . ?
N1 Ni1 N5 92.83(18) . . ?
N3 Ni1 N6 172.81(18) . . ?
N4 Ni1 N6 94.54(18) . . ?
N2 Ni1 N6 92.49(19) . . ?
N1 Ni1 N6 92.49(18) . . ?
N5 Ni1 N6 79.12(19) . . ?
O1 Cl1 O4 111.1(3) . . ?
O1 Cl1 O3 110.0(3) . . ?
O4 Cl1 O3 108.4(3) . . ?
O1 Cl1 O2 107.6(3) . . ?
O4 Cl1 O2 109.8(3) . . ?
O3 Cl1 O2 110.0(3) . . ?
O6 Cl2 O7 110.0(3) . . ?
O6 Cl2 O5 110.2(3) . . ?
O7 Cl2 O5 108.9(3) . . ?
O6 Cl2 O8 109.0(3) . . ?
O7 Cl2 O8 109.6(3) . . ?
O5 Cl2 O8 109.2(3) . . ?
C1 N1 C5 118.0(5) . . ?
C1 N1 Ni1 128.4(4) . . ?
C5 N1 Ni1 113.5(4) . . ?
C12 N2 C9 117.9(5) . . ?
C12 N2 Ni1 128.4(4) . . ?
C9 N2 Ni1 113.6(4) . . ?
C15 N3 C19 117.6(5) . . ?
C15 N3 Ni1 127.8(4) . . ?
C19 N3 Ni1 114.5(4) . . ?
C26 N4 C23 117.8(5) . . ?
C26 N4 Ni1 129.2(4) . . ?
C23 N4 Ni1 112.8(4) . . ?
C29 N5 C33 118.4(5) . . ?
C29 N5 Ni1 127.7(4) . . ?
C33 N5 Ni1 113.9(4) . . ?
C39 N6 C42 117.6(5) . . ?
C39 N6 Ni1 128.3(4) . . ?
C42 N6 Ni1 114.0(4) . . ?
N1 C1 C2 122.8(6) . . ?
N1 C1 H1 118.6 . . ?
C2 C1 H1 118.6 . . ?
C3 C2 C1 118.8(6) . . ?
C3 C2 H2 120.6 . . ?
C1 C2 H2 120.6 . . ?
C2 C3 C4 120.2(6) . . ?
C2 C3 H3 119.9 . . ?
C4 C3 H3 119.9 . . ?
C5 C4 C3 116.8(6) . . ?
C5 C4 C6 120.1(5) . . ?
C3 C4 C6 123.1(6) . . ?
N1 C5 C4 123.4(5) . . ?
N1 C5 C9 116.4(5) . . ?
C4 C5 C9 120.2(6) . . ?
C7 C6 C4 120.0(5) . . ?
C7 C6 C13 120.8(6) . . ?
C4 C6 C13 119.2(6) . . ?
C6 C7 C8 120.4(6) . . ?
C6 C7 C14 121.5(6) . . ?
C8 C7 C14 118.1(5) . . ?
C9 C8 C10 116.5(5) . . ?
C9 C8 C7 119.9(5) . . ?
C10 C8 C7 123.5(6) . . ?
N2 C9 C8 124.0(5) . . ?
N2 C9 C5 116.8(5) . . ?
C8 C9 C5 119.2(5) . . ?
C11 C10 C8 120.0(6) . . ?
C11 C10 H10 120.0 . . ?
C8 C10 H10 120.0 . . ?
C10 C11 C12 118.4(6) . . ?
C10 C11 H11 120.8 . . ?
C12 C11 H11 120.8 . . ?
N2 C12 C11 123.0(5) . . ?
N2 C12 H12 118.5 . . ?
C11 C12 H12 118.5 . . ?
C6 C13 H13A 109.5 . . ?
C6 C13 H13B 109.5 . . ?
H13A C13 H13B 109.5 . . ?
C6 C13 H13C 109.5 . . ?
H13A C13 H13C 109.5 . . ?
H13B C13 H13C 109.5 . . ?
C7 C14 H14A 109.5 . . ?
C7 C14 H14B 109.5 . . ?
H14A C14 H14B 109.5 . . ?
C7 C14 H14C 109.5 . . ?
H14A C14 H14C 109.5 . . ?
H14B C14 H14C 109.5 . . ?
N3 C15 C16 123.2(6) . . ?
N3 C15 H15 118.4 . . ?
C16 C15 H15 118.4 . . ?
C17 C16 C15 118.3(6) . . ?
C17 C16 H16 120.8 . . ?
C15 C16 H16 120.8 . . ?
C16 C17 C18 120.6(6) . . ?
C16 C17 H17 119.7 . . ?
C18 C17 H17 119.7 . . ?
C19 C18 C17 115.4(5) . . ?
C19 C18 C20 121.9(6) . . ?
C17 C18 C20 122.6(6) . . ?
N3 C19 C18 124.9(6) . . ?
N3 C19 C23 115.9(5) . . ?
C18 C19 C23 119.2(5) . . ?
C21 C20 C18 118.0(6) . . ?
C21 C20 C27 124.2(6) . . ?
C18 C20 C27 117.8(6) . . ?
C20 C21 C22 121.0(5) . . ?
C20 C21 C28 121.1(6) . . ?
C22 C21 C28 117.9(6) . . ?
C23 C22 C24 116.2(6) . . ?
C23 C22 C21 120.6(5) . . ?
C24 C22 C21 123.3(5) . . ?
N4 C23 C22 123.3(5) . . ?
N4 C23 C19 117.4(5) . . ?
C22 C23 C19 119.2(6) . . ?
C25 C24 C22 120.1(6) . . ?
C25 C24 H24 119.9 . . ?
C22 C24 H24 119.9 . . ?
C24 C25 C26 119.5(6) . . ?
C24 C25 H25 120.2 . . ?
C26 C25 H25 120.2 . . ?
N4 C26 C25 123.0(6) . . ?
N4 C26 H26 118.5 . . ?
C25 C26 H26 118.5 . . ?
C20 C27 H27A 109.5 . . ?
C20 C27 H27B 109.5 . . ?
H27A C27 H27B 109.5 . . ?
C20 C27 H27C 109.5 . . ?
H27A C27 H27C 109.5 . . ?
H27B C27 H27C 109.5 . . ?
C21 C28 H28A 109.5 . . ?
C21 C28 H28B 109.5 . . ?
H28A C28 H28B 109.5 . . ?
C21 C28 H28C 109.5 . . ?
H28A C28 H28C 109.5 . . ?
H28B C28 H28C 109.5 . . ?
N5 C29 C30 121.5(6) . . ?
N5 C29 H29 119.2 . . ?
C30 C29 H29 119.2 . . ?
C31 C30 C29 120.1(6) . . ?
C31 C30 H30 120.0 . . ?
C29 C30 H30 120.0 . . ?
C30 C31 C32 120.3(6) . . ?
C30 C31 H31 119.9 . . ?
C32 C31 H31 119.9 . . ?
C31 C32 C33 115.9(6) . . ?
C31 C32 C34 124.0(6) . . ?
C33 C32 C34 120.1(6) . . ?
N5 C33 C32 123.9(5) . . ?
N5 C33 C42 116.6(5) . . ?
C32 C33 C42 119.5(6) . . ?
C35 C34 C32 119.9(6) . . ?
C35 C34 C40 121.0(6) . . ?
C32 C34 C40 119.1(6) . . ?
C34 C35 C36 120.5(6) . . ?
C34 C35 C41 121.9(6) . . ?
C36 C35 C41 117.5(6) . . ?
C42 C36 C37 115.4(6) . . ?
C42 C36 C35 120.7(6) . . ?
C37 C36 C35 123.9(6) . . ?
C38 C37 C36 120.8(6) . . ?
C38 C37 H37 119.6 . . ?
C36 C37 H37 119.6 . . ?
C37 C38 C39 119.3(6) . . ?
C37 C38 H38 120.4 . . ?
C39 C38 H38 120.4 . . ?
N6 C39 C38 122.2(6) . . ?
N6 C39 H39 118.9 . . ?
C38 C39 H39 118.9 . . ?
C34 C40 H40A 109.5 . . ?
C34 C40 H40B 109.5 . . ?
H40A C40 H40B 109.5 . . ?
C34 C40 H40C 109.5 . . ?
H40A C40 H40C 109.5 . . ?
H40B C40 H40C 109.5 . . ?
C35 C41 H41A 109.5 . . ?
C35 C41 H41B 109.5 . . ?
H41A C41 H41B 109.5 . . ?
C35 C41 H41C 109.5 . . ?
H41A C41 H41C 109.5 . . ?
H41B C41 H41C 109.5 . . ?
N6 C42 C36 124.6(6) . . ?
N6 C42 C33 116.3(5) . . ?
C36 C42 C33 119.1(5) . . ?
H9C O9 H9D 105(3) . . ?

loop_
_geom_bond_atom_site_label_1
_geom_bond_atom_site_label_2
_geom_bond_distance
_geom_bond_site_symmetry_2
_geom_bond_publ_flag
Ni1 N3 2.072(5) . ?
Ni1 N4 2.077(5) . ?
Ni1 N2 2.078(5) . ?
Ni1 N1 2.078(4) . ?
Ni1 N5 2.081(5) . ?
Ni1 N6 2.085(5) . ?
Cl1 O1 1.425(5) . ?
Cl1 O4 1.436(5) . ?
Cl1 O3 1.441(4) . ?
Cl1 O2 1.450(5) . ?
Cl2 O6 1.424(5) . ?
Cl2 O7 1.430(5) . ?
Cl2 O5 1.431(5) . ?
Cl2 O8 1.435(5) . ?
N1 C1 1.324(7) . ?
N1 C5 1.353(7) . ?
N2 C12 1.322(7) . ?
N2 C9 1.348(7) . ?
N3 C15 1.327(7) . ?
N3 C19 1.338(7) . ?
N4 C26 1.331(7) . ?
N4 C23 1.357(7) . ?
N5 C29 1.336(7) . ?
N5 C33 1.360(7) . ?
N6 C39 1.339(7) . ?
N6 C42 1.357(7) . ?
C1 C2 1.396(8) . ?
C1 H1 0.9300 . ?
C2 C3 1.370(8) . ?
C2 H2 0.9300 . ?
C3 C4 1.397(8) . ?
C3 H3 0.9300 . ?
C4 C5 1.396(8) . ?
C4 C6 1.436(8) . ?
C5 C9 1.453(8) . ?
C6 C7 1.372(8) . ?
C6 C13 1.518(8) . ?
C7 C8 1.460(8) . ?
C7 C14 1.496(8) . ?
C8 C9 1.387(8) . ?
C8 C10 1.406(8) . ?
C10 C11 1.378(8) . ?
C10 H10 0.9300 . ?
C11 C12 1.394(8) . ?
C11 H11 0.9300 . ?
C12 H12 0.9300 . ?
C13 H13A 0.9600 . ?
C13 H13B 0.9600 . ?
C13 H13C 0.9600 . ?
C14 H14A 0.9600 . ?
C14 H14B 0.9600 . ?
C14 H14C 0.9600 . ?
C15 C16 1.394(8) . ?
C15 H15 0.9300 . ?
C16 C17 1.364(8) . ?
C16 H16 0.9300 . ?
C17 C18 1.419(8) . ?
C17 H17 0.9300 . ?
C18 C19 1.388(8) . ?
C18 C20 1.456(8) . ?
C19 C23 1.434(8) . ?
C20 C21 1.377(8) . ?
C20 C27 1.489(8) . ?
C21 C22 1.431(8) . ?
C21 C28 1.507(8) . ?
C22 C23 1.409(8) . ?
C22 C24 1.413(8) . ?
C24 C25 1.361(8) . ?
C24 H24 0.9300 . ?
C25 C26 1.386(8) . ?
C25 H25 0.9300 . ?
C26 H26 0.9300 . ?
C27 H27A 0.9600 . ?
C27 H27B 0.9600 . ?
C27 H27C 0.9600 . ?
C28 H28A 0.9600 . ?
C28 H28B 0.9600 . ?
C28 H28C 0.9600 . ?
C29 C30 1.398(8) . ?
C29 H29 0.9300 . ?
C30 C31 1.369(8) . ?
C30 H30 0.9300 . ?
C31 C32 1.407(9) . ?
C31 H31 0.9300 . ?
C32 C33 1.407(8) . ?
C32 C34 1.443(8) . ?
C33 C42 1.442(8) . ?
C34 C35 1.369(9) . ?
C34 C40 1.517(8) . ?
C35 C36 1.430(8) . ?
C35 C41 1.511(8) . ?
C36 C42 1.401(8) . ?
C36 C37 1.415(8) . ?
C37 C38 1.364(8) . ?
C37 H37 0.9300 . ?
C38 C39 1.401(8) . ?
C38 H38 0.9300 . ?
C39 H39 0.9300 . ?
C40 H40A 0.9600 . ?
C40 H40B 0.9600 . ?
C40 H40C 0.9600 . ?
C41 H41A 0.9600 . ?
C41 H41B 0.9600 . ?
C41 H41C 0.9600 . ?
O9 H9C 0.99(2) . ?
O9 H9D 0.98(2) . ?

loop_
_geom_hbond_atom_site_label_D
_geom_hbond_atom_site_label_H
_geom_hbond_atom_site_label_A
_geom_hbond_distance_DH
_geom_hbond_distance_HA
_geom_hbond_distance_DA
_geom_hbond_angle_DHA
_geom_hbond_site_symmetry_A
O9 H9C O2 0.99(2) 1.81(2) 2.797(6) 176(6) .
O9 H9D O8 0.98(2) 1.97(2) 2.936(7) 170(5) .
